data_7712580
loop_
_publ_author_name
'Hong, Li-Hui'
'Feng, Wei-Jung'
'Chen, Wei-Chih'
'Chang, Yu-Chang'

_publ_section_title
;
 Highly Efficient and Well-Defined Phosphinous Acid-Ligated Pd(II)
 Precatalysts for Hirao Cross-Coupling Reaction
;
_journal_name_full 'Dalton Transactions'
_journal_paper_doi 10.1039/D3DT00033H
_journal_year 2023
_chemical_formula_moiety 'C38 H46 Cl2 O P2 Pd'
_chemical_formula_sum 'C38 H46 Cl2 O P2 Pd'
_chemical_formula_weight 757.99
_space_group_crystal_system triclinic
_space_group_IT_number 2
_space_group_name_Hall '-P 1'
_space_group_name_H-M_alt 'P -1'
_atom_sites_solution_hydrogens mixed
_audit_creation_method SHELXL-2014/7
_audit_update_record
;
2022-12-28 deposited with the CCDC.	2023-03-09 downloaded from the CCDC.
;
_cell_angle_alpha 97.385(2)
_cell_angle_beta 94.546(2)
_cell_angle_gamma 110.352(2)
_cell_formula_units_Z 2
_cell_length_a 9.6484(5)
_cell_length_b 10.6341(6)
_cell_length_c 18.3612(10)
_cell_measurement_reflns_used 9835
_cell_measurement_temperature 150(2)
_cell_measurement_theta_max 29.597
_cell_measurement_theta_min 3.309
_cell_volume 1736.00(17)
_computing_cell_refinement 'SAINT V7.34A (Bruker AXS, 2006)'
_computing_data_collection 'APEX2 (Bruker AXS, 2010)'
_computing_data_reduction 'SAINT V7.34A (Bruker AXS, 2006)'
_computing_structure_refinement 'SHELXL-2014/7 (Sheldrick, 2014)'
_computing_structure_solution 'SHELXL-2014/7 (Sheldrick, 2014)'
_diffrn_ambient_temperature 150(2)
_diffrn_measured_fraction_theta_full 0.994
_diffrn_measured_fraction_theta_max 0.995
_diffrn_measurement_device_type 'Bruker APEX-II CCD'
_diffrn_measurement_method '\f and \w scans'
_diffrn_radiation_probe x-ray
_diffrn_radiation_type MoK\a
_diffrn_radiation_wavelength 0.71073
_diffrn_reflns_av_R_equivalents 0.0360
_diffrn_reflns_av_unetI/netI 0.0304
_diffrn_reflns_Laue_measured_fraction_full 0.994
_diffrn_reflns_Laue_measured_fraction_max 0.995
_diffrn_reflns_limit_h_max 13
_diffrn_reflns_limit_h_min -13
_diffrn_reflns_limit_k_max 14
_diffrn_reflns_limit_k_min -14
_diffrn_reflns_limit_l_max 24
_diffrn_reflns_limit_l_min -25
_diffrn_reflns_number 36109
_diffrn_reflns_point_group_measured_fraction_full 0.994
_diffrn_reflns_point_group_measured_fraction_max 0.995
_diffrn_reflns_theta_full 25.242
_diffrn_reflns_theta_max 29.605
_diffrn_reflns_theta_min 3.309
_exptl_absorpt_coefficient_mu 0.810
_exptl_absorpt_correction_T_max 0.9281
_exptl_absorpt_correction_T_min 0.7610
_exptl_absorpt_correction_type multi-scan
_exptl_absorpt_process_details 'SADABS V2012/1 (Bruker AXS Inc.)'
_exptl_crystal_density_diffrn 1.450
_exptl_crystal_description parallelepiped
_exptl_crystal_F_000 784
_exptl_crystal_size_max 0.400
_exptl_crystal_size_mid 0.240
_exptl_crystal_size_min 0.170
_refine_diff_density_max 0.454
_refine_diff_density_min -0.681
_refine_diff_density_rms 0.058
_refine_ls_extinction_method none
_refine_ls_goodness_of_fit_ref 0.994
_refine_ls_hydrogen_treatment mixed
_refine_ls_matrix_type full
_refine_ls_number_parameters 401
_refine_ls_number_reflns 9733
_refine_ls_number_restraints 0
_refine_ls_restrained_S_all 0.994
_refine_ls_R_factor_all 0.0277
_refine_ls_R_factor_gt 0.0234
_refine_ls_shift/su_max 0.004
_refine_ls_shift/su_mean 0.000
_refine_ls_structure_factor_coef Fsqd
_refine_ls_weighting_details 'w=1/[\s^2^(Fo^2^)+(0.0344P)^2^+0.6911P] where P=(Fo^2^+2Fc^2^)/3'
_refine_ls_weighting_scheme calc
_refine_ls_wR_factor_gt 0.0639
_refine_ls_wR_factor_ref 0.0678
_reflns_Friedel_coverage 0.000
_reflns_number_gt 8774
_reflns_number_total 9733
_reflns_threshold_expression 'I > 2\s(I)'
_cod_data_source_file d3dt00033h2.cif
_cod_data_source_block hhh005
_cod_original_cell_volume 1736.00(16)
_cod_database_code 7712580
_shelx_shelxl_version_number 2014/7
_shelx_space_group_comment
;
The symmetry employed for this shelxl refinement is uniquely defined
by the following loop, which should always be used as a source of
symmetry information in preference to the above space-group names.
They are only intended as comments.
;
_shelx_estimated_absorpt_t_min 0.738
_shelx_estimated_absorpt_t_max 0.875

loop_
_space_group_symop_operation_xyz
'x, y, z'
'-x, -y, -z'

loop_
_atom_site_label
_atom_site_type_symbol
_atom_site_fract_x
_atom_site_fract_y
_atom_site_fract_z
_atom_site_U_iso_or_equiv
_atom_site_adp_type
_atom_site_occupancy
_atom_site_site_symmetry_order
_atom_site_calc_flag
_atom_site_refinement_flags_posn
_atom_site_refinement_flags_adp
_atom_site_refinement_flags_occupancy
_atom_site_disorder_assembly
_atom_site_disorder_group
Pd Pd 0.69838(2) 0.27492(2) 0.74116(2) 0.01650(4) Uani 1 1 d . . . . .
Cl1 Cl 0.75359(4) 0.11494(3) 0.66492(2) 0.02244(7) Uani 1 1 d . . . . .
Cl2 Cl 0.62848(5) 0.43054(4) 0.81392(2) 0.03146(8) Uani 1 1 d . . . . .
P1 P 0.72666(4) 0.17684(3) 0.84483(2) 0.01649(7) Uani 1 1 d . . . . .
P2 P 0.65054(4) 0.37549(4) 0.64034(2) 0.01831(7) Uani 1 1 d . . . . .
O O 0.67294(12) 0.24976(11) 0.91377(6) 0.0236(2) Uani 1 1 d . . . . .
H0A H 0.656(2) 0.308(2) 0.9044(11) 0.033(5) Uiso 1 1 d . . . . .
C1 C 0.60095(14) -0.00316(13) 0.83887(7) 0.0178(2) Uani 1 1 d . . . . .
C2 C 0.45435(15) -0.01879(14) 0.79099(8) 0.0237(3) Uani 1 1 d . . . . .
H2A H 0.4124 0.0471 0.8139 0.028 Uiso 1 1 calc R U . . .
H2B H 0.4756 0.0013 0.7410 0.028 Uiso 1 1 calc R U . . .
C3 C 0.34033(16) -0.16409(15) 0.78445(9) 0.0274(3) Uani 1 1 d . . . . .
H3A H 0.2464 -0.1726 0.7535 0.033 Uiso 1 1 calc R U . . .
C4 C 0.40510(17) -0.26507(15) 0.74765(9) 0.0272(3) Uani 1 1 d . . . . .
H4A H 0.3319 -0.3590 0.7427 0.033 Uiso 1 1 calc R U . . .
H4B H 0.4261 -0.2462 0.6974 0.033 Uiso 1 1 calc R U . . .
C5 C 0.54889(16) -0.25183(14) 0.79462(8) 0.0231(3) Uani 1 1 d . . . . .
H5A H 0.5908 -0.3180 0.7705 0.028 Uiso 1 1 calc R U . . .
C6 C 0.51542(17) -0.28265(15) 0.87187(8) 0.0262(3) Uani 1 1 d . . . . .
H6A H 0.4437 -0.3769 0.8679 0.031 Uiso 1 1 calc R U . . .
H6B H 0.6083 -0.2745 0.9025 0.031 Uiso 1 1 calc R U . . .
C7 C 0.44981(18) -0.18259(15) 0.90867(8) 0.0274(3) Uani 1 1 d . . . . .
H7A H 0.4273 -0.2033 0.9590 0.033 Uiso 1 1 calc R U . . .
C8 C 0.56211(18) -0.03647(15) 0.91597(8) 0.0262(3) Uani 1 1 d . . . . .
H8A H 0.6540 -0.0262 0.9481 0.031 Uiso 1 1 calc R U . . .
H8B H 0.5190 0.0281 0.9394 0.031 Uiso 1 1 calc R U . . .
C9 C 0.66372(15) -0.10635(13) 0.80180(8) 0.0204(2) Uani 1 1 d . . . . .
H9A H 0.7570 -0.0986 0.8319 0.024 Uiso 1 1 calc R U . . .
H9B H 0.6872 -0.0863 0.7521 0.024 Uiso 1 1 calc R U . . .
C10 C 0.30580(18) -0.19583(16) 0.86127(10) 0.0320(3) Uani 1 1 d . . . .
;
;
H10A H 0.2320 -0.2894 0.8568 0.038 Uiso 1 1 calc R U . . .
H10B H 0.2626 -0.1318 0.8852 0.038 Uiso 1 1 calc R U . . .
C11 C 0.92462(15) 0.21328(13) 0.87960(7) 0.0192(2) Uani 1 1 d . . . . .
C12 C 1.00632(16) 0.15753(15) 0.82223(8) 0.0246(3) Uani 1 1 d . . . . .
H12A H 0.9605 0.0570 0.8113 0.030 Uiso 1 1 calc R U . . .
H12B H 0.9967 0.1930 0.7756 0.030 Uiso 1 1 calc R U . . .
C13 C 1.17195(17) 0.20090(16) 0.85271(9) 0.0294(3) Uani 1 1 d . . . . .
H13A H 1.2236 0.1628 0.8156 0.035 Uiso 1 1 calc R U . . .
C14 C 1.18772(18) 0.14712(16) 0.92548(10) 0.0321(3) Uani 1 1 d . . . . .
H14A H 1.1425 0.0465 0.9165 0.039 Uiso 1 1 calc R U . . .
H14B H 1.2946 0.1741 0.9446 0.039 Uiso 1 1 calc R U . . .
C15 C 1.10958(18) 0.20562(16) 0.98240(9) 0.0295(3) Uani 1 1 d . . . . .
H15A H 1.1204 0.1709 1.0298 0.035 Uiso 1 1 calc R U . . .
C16 C 1.18116(19) 0.36172(16) 0.99650(10) 0.0339(4) Uani 1 1 d . . . . .
H16A H 1.2881 0.3904 1.0161 0.041 Uiso 1 1 calc R U . . .
H16B H 1.1315 0.4002 1.0337 0.041 Uiso 1 1 calc R U . . .
C17 C 1.16503(18) 0.41450(15) 0.92399(10) 0.0317(3) Uani 1 1 d . . . . .
H17A H 1.2114 0.5161 0.9332 0.038 Uiso 1 1 calc R U . . .
C18 C 0.99884(17) 0.37099(14) 0.89457(9) 0.0258(3) Uani 1 1 d . . . . .
H18A H 0.9880 0.4068 0.8481 0.031 Uiso 1 1 calc R U . . .
H18B H 0.9483 0.4094 0.9313 0.031 Uiso 1 1 calc R U . . .
C19 C 0.94302(17) 0.16074(15) 0.95284(8) 0.0244(3) Uani 1 1 d . . . . .
H19A H 0.8971 0.0602 0.9444 0.029 Uiso 1 1 calc R U . . .
H19B H 0.8915 0.1973 0.9899 0.029 Uiso 1 1 calc R U . . .
C20 C 1.24382(18) 0.35657(17) 0.86698(10) 0.0344(4) Uani 1 1 d . . . . .
H20A H 1.3511 0.3850 0.8858 0.041 Uiso 1 1 calc R U . . .
H20B H 1.2351 0.3919 0.8202 0.041 Uiso 1 1 calc R U . . .
C21 C 0.68597(15) 0.30640(14) 0.55096(7) 0.0209(3) Uani 1 1 d . . . . .
C22 C 0.83226(16) 0.35045(16) 0.53489(9) 0.0269(3) Uani 1 1 d . . . . .
H22A H 0.9079 0.4214 0.5681 0.032 Uiso 1 1 calc R U . . .
C23 C 0.86845(19) 0.29168(18) 0.47088(9) 0.0329(3) Uani 1 1 d . . . . .
H23A H 0.9686 0.3222 0.4605 0.039 Uiso 1 1 calc R U . . .
C24 C 0.7589(2) 0.18881(19) 0.42217(9) 0.0368(4) Uani 1 1 d . . . . .
H24A H 0.7839 0.1481 0.3785 0.044 Uiso 1 1 calc R U . . .
C25 C 0.6130(2) 0.1451(2) 0.43708(9) 0.0400(4) Uani 1 1 d . . . . .
H25A H 0.5375 0.0751 0.4033 0.048 Uiso 1 1 calc R U . . .
C26 C 0.57647(18) 0.20314(17) 0.50123(9) 0.0318(3) Uani 1 1 d . . . . .
H26A H 0.4761 0.1723 0.5113 0.038 Uiso 1 1 calc R U . . .
C27 C 0.45148(15) 0.34328(16) 0.63075(8) 0.0240(3) Uani 1 1 d . . . . .
C28 C 0.35791(19) 0.2121(2) 0.63532(12) 0.0441(5) Uani 1 1 d . . . . .
H28A H 0.3993 0.1449 0.6425 0.053 Uiso 1 1 calc R U . . .
C29 C 0.2047(2) 0.1788(3) 0.62943(14) 0.0567(6) Uani 1 1 d . . . . .
H29A H 0.1415 0.0883 0.6315 0.068 Uiso 1 1 calc R U . . .
C30 C 0.14361(19) 0.2765(2) 0.62062(11) 0.0461(5) Uani 1 1 d . . . . .
H30A H 0.0387 0.2539 0.6171 0.055 Uiso 1 1 calc R U . . .
C31 C 0.23561(19) 0.4067(2) 0.61699(10) 0.0400(4) Uani 1 1 d . . . . .
H31A H 0.1937 0.4740 0.6110 0.048 Uiso 1 1 calc R U . . .
C32 C 0.38948(17) 0.44128(17) 0.62194(9) 0.0300(3) Uani 1 1 d . . . . .
H32A H 0.4519 0.5316 0.6193 0.036 Uiso 1 1 calc R U . . .
C33 C 0.74784(16) 0.55716(14) 0.64676(8) 0.0235(3) Uani 1 1 d . . . . .
C34 C 0.7233(2) 0.62389(18) 0.58898(10) 0.0343(4) Uani 1 1 d . . . . .
H34A H 0.6588 0.5737 0.5450 0.041 Uiso 1 1 calc R U . . .
C35 C 0.7941(2) 0.7643(2) 0.59620(14) 0.0480(5) Uani 1 1 d . . . . .
H35A H 0.7763 0.8100 0.5573 0.058 Uiso 1 1 calc R U . . .
C36 C 0.8895(2) 0.83764(18) 0.65926(14) 0.0495(6) Uani 1 1 d . . . . .
H36A H 0.9351 0.9337 0.6643 0.059 Uiso 1 1 calc R U . . .
C37 C 0.91903(19) 0.77185(18) 0.71502(13) 0.0430(5) Uani 1 1 d . . . . .
H37A H 0.9880 0.8222 0.7576 0.052 Uiso 1 1 calc R U . . .
C38 C 0.84836(17) 0.63209(16) 0.70924(10) 0.0306(3) Uani 1 1 d . . . . .
H38A H 0.8686 0.5873 0.7481 0.037 Uiso 1 1 calc R U . . .

loop_
_atom_site_aniso_label
_atom_site_aniso_U_11
_atom_site_aniso_U_22
_atom_site_aniso_U_33
_atom_site_aniso_U_23
_atom_site_aniso_U_13
_atom_site_aniso_U_12
Pd 0.02016(6) 0.01567(5) 0.01681(5) 0.00541(3) 0.00433(4) 0.00901(4)
Cl1 0.03108(16) 0.02065(15) 0.02026(15) 0.00432(11) 0.00668(12) 0.01410(13)
Cl2 0.0528(2) 0.02998(18) 0.02635(17) 0.00847(14) 0.01235(15) 0.03031(17)
P1 0.02229(16) 0.01393(14) 0.01579(15) 0.00434(11) 0.00479(11) 0.00858(12)
P2 0.01844(15) 0.01887(16) 0.01992(16) 0.00774(12) 0.00322(12) 0.00787(12)
O 0.0366(6) 0.0201(5) 0.0200(5) 0.0055(4) 0.0106(4) 0.0156(4)
C1 0.0215(6) 0.0151(6) 0.0187(6) 0.0052(4) 0.0057(4) 0.0074(5)
C2 0.0223(6) 0.0221(7) 0.0305(7) 0.0090(5) 0.0059(5) 0.0107(5)
C3 0.0202(6) 0.0248(7) 0.0374(8) 0.0089(6) 0.0028(5) 0.0072(5)
C4 0.0291(7) 0.0213(7) 0.0272(7) 0.0021(5) 0.0006(5) 0.0054(6)
C5 0.0272(7) 0.0158(6) 0.0282(7) 0.0043(5) 0.0068(5) 0.0091(5)
C6 0.0298(7) 0.0178(6) 0.0311(7) 0.0099(5) 0.0042(6) 0.0066(5)
C7 0.0361(8) 0.0206(7) 0.0250(7) 0.0082(5) 0.0126(6) 0.0063(6)
C8 0.0372(8) 0.0195(6) 0.0205(6) 0.0062(5) 0.0097(5) 0.0062(6)
C9 0.0219(6) 0.0171(6) 0.0253(6) 0.0053(5) 0.0065(5) 0.0098(5)
C10 0.0282(7) 0.0246(7) 0.0458(9) 0.0107(6) 0.0176(7) 0.0085(6)
C11 0.0236(6) 0.0150(6) 0.0202(6) 0.0043(4) 0.0012(5) 0.0083(5)
C12 0.0233(6) 0.0246(7) 0.0264(7) 0.0037(5) 0.0047(5) 0.0089(5)
C13 0.0235(7) 0.0291(8) 0.0363(8) 0.0051(6) 0.0030(6) 0.0109(6)
C14 0.0296(8) 0.0242(7) 0.0441(9) 0.0064(6) -0.0041(6) 0.0135(6)
C15 0.0350(8) 0.0249(7) 0.0295(7) 0.0074(6) -0.0051(6) 0.0129(6)
C16 0.0363(8) 0.0241(7) 0.0367(8) 0.0002(6) -0.0114(7) 0.0106(6)
C17 0.0298(8) 0.0169(6) 0.0440(9) 0.0055(6) -0.0072(6) 0.0054(6)
C18 0.0287(7) 0.0155(6) 0.0331(8) 0.0061(5) -0.0022(6) 0.0083(5)
C19 0.0318(7) 0.0209(6) 0.0230(7) 0.0079(5) 0.0012(5) 0.0117(5)
C20 0.0230(7) 0.0309(8) 0.0463(10) 0.0137(7) 0.0007(6) 0.0042(6)
C21 0.0228(6) 0.0220(6) 0.0193(6) 0.0082(5) 0.0024(5) 0.0083(5)
C22 0.0230(7) 0.0282(7) 0.0298(7) 0.0044(6) 0.0054(5) 0.0095(6)
C23 0.0307(8) 0.0381(9) 0.0352(8) 0.0096(7) 0.0125(6) 0.0161(7)
C24 0.0484(10) 0.0439(10) 0.0221(7) 0.0053(6) 0.0079(7) 0.0212(8)
C25 0.0412(9) 0.0432(10) 0.0262(8) -0.0022(7) -0.0019(7) 0.0079(8)
C26 0.0260(7) 0.0362(8) 0.0272(7) 0.0044(6) 0.0017(6) 0.0045(6)
C27 0.0205(6) 0.0316(7) 0.0230(7) 0.0115(5) 0.0054(5) 0.0102(5)
C28 0.0263(8) 0.0446(10) 0.0679(13) 0.0358(10) 0.0109(8) 0.0104(7)
C29 0.0252(9) 0.0643(14) 0.0819(16) 0.0454(13) 0.0120(9) 0.0049(9)
C30 0.0203(7) 0.0752(15) 0.0450(10) 0.0193(10) 0.0071(7) 0.0160(8)
C31 0.0277(8) 0.0558(11) 0.0406(9) 0.0006(8) 0.0001(7) 0.0236(8)
C32 0.0250(7) 0.0346(8) 0.0323(8) 0.0020(6) 0.0013(6) 0.0149(6)
C33 0.0233(6) 0.0201(6) 0.0322(7) 0.0089(5) 0.0095(5) 0.0111(5)
C34 0.0385(9) 0.0324(8) 0.0428(9) 0.0198(7) 0.0168(7) 0.0191(7)
C35 0.0539(12) 0.0358(10) 0.0764(15) 0.0345(10) 0.0383(11) 0.0283(9)
C36 0.0400(10) 0.0211(8) 0.0954(17) 0.0141(9) 0.0400(11) 0.0126(7)
C37 0.0271(8) 0.0271(8) 0.0704(13) -0.0046(8) 0.0183(8) 0.0064(6)
C38 0.0233(7) 0.0253(7) 0.0427(9) 0.0023(6) 0.0071(6) 0.0086(6)

loop_
_atom_type_symbol
_atom_type_description
_atom_type_scat_dispersion_real
_atom_type_scat_dispersion_imag
_atom_type_scat_source
C C 0.0033 0.0016 'International Tables Vol C Tables 4.2.6.8 and 6.1.1.4'
H H 0.0000 0.0000 'International Tables Vol C Tables 4.2.6.8 and 6.1.1.4'
O O 0.0106 0.0060 'International Tables Vol C Tables 4.2.6.8 and 6.1.1.4'
P P 0.1023 0.0942 'International Tables Vol C Tables 4.2.6.8 and 6.1.1.4'
Cl Cl 0.1484 0.1585 'International Tables Vol C Tables 4.2.6.8 and 6.1.1.4'
Pd Pd -0.9988 1.0072 'International Tables Vol C Tables 4.2.6.8 and 6.1.1.4'

loop_
_geom_angle_atom_site_label_1
_geom_angle_atom_site_label_2
_geom_angle_atom_site_label_3
_geom_angle
_geom_angle_site_symmetry_1
_geom_angle_site_symmetry_3
_geom_angle_publ_flag
Cl1 Pd Cl2 176.532(14) . . ?
Cl1 Pd P1 92.272(12) . . ?
Cl2 Pd P1 89.163(13) . . ?
Cl1 Pd P2 91.394(13) . . ?
Cl2 Pd P2 86.984(13) . . ?
P1 Pd P2 174.886(12) . . ?
O P1 C11 101.94(6) . . ?
O P1 C1 101.01(6) . . ?
C11 P1 C1 114.94(6) . . ?
O P1 Pd 109.11(4) . . ?
C11 P1 Pd 112.89(4) . . ?
C1 P1 Pd 115.14(4) . . ?
C33 P2 C21 103.04(7) . . ?
C33 P2 C27 107.70(7) . . ?
C21 P2 C27 105.79(7) . . ?
C33 P2 Pd 117.46(5) . . ?
C21 P2 Pd 116.32(5) . . ?
C27 P2 Pd 105.78(5) . . ?
P1 O H0A 111.6(16) . . ?
C9 C1 C8 109.38(11) . . ?
C9 C1 C2 108.40(11) . . ?
C8 C1 C2 107.70(11) . . ?
C9 C1 P1 113.42(9) . . ?
C8 C1 P1 111.53(9) . . ?
C2 C1 P1 106.17(9) . . ?
C3 C2 C1 110.32(11) . . ?
C3 C2 H2A 109.6 . . ?
C1 C2 H2A 109.6 . . ?
C3 C2 H2B 109.6 . . ?
C1 C2 H2B 109.6 . . ?
H2A C2 H2B 108.1 . . ?
C10 C3 C2 110.06(13) . . ?
C10 C3 C4 109.27(13) . . ?
C2 C3 C4 109.20(12) . . ?
C10 C3 H3A 109.4 . . ?
C2 C3 H3A 109.4 . . ?
C4 C3 H3A 109.4 . . ?
C5 C4 C3 109.57(12) . . ?
C5 C4 H4A 109.8 . . ?
C3 C4 H4A 109.8 . . ?
C5 C4 H4B 109.8 . . ?
C3 C4 H4B 109.8 . . ?
H4A C4 H4B 108.2 . . ?
C4 C5 C6 109.50(12) . . ?
C4 C5 C9 109.99(12) . . ?
C6 C5 C9 109.22(12) . . ?
C4 C5 H5A 109.4 . . ?
C6 C5 H5A 109.4 . . ?
C9 C5 H5A 109.4 . . ?
C7 C6 C5 109.57(11) . . ?
C7 C6 H6A 109.8 . . ?
C5 C6 H6A 109.8 . . ?
C7 C6 H6B 109.8 . . ?
C5 C6 H6B 109.8 . . ?
H6A C6 H6B 108.2 . . ?
C6 C7 C8 109.76(12) . . ?
C6 C7 C10 109.61(13) . . ?
C8 C7 C10 109.13(13) . . ?
C6 C7 H7A 109.4 . . ?
C8 C7 H7A 109.4 . . ?
C10 C7 H7A 109.4 . . ?
C7 C8 C1 110.32(11) . . ?
C7 C8 H8A 109.6 . . ?
C1 C8 H8A 109.6 . . ?
C7 C8 H8B 109.6 . . ?
C1 C8 H8B 109.6 . . ?
H8A C8 H8B 108.1 . . ?
C1 C9 C5 110.03(11) . . ?
C1 C9 H9A 109.7 . . ?
C5 C9 H9A 109.7 . . ?
C1 C9 H9B 109.7 . . ?
C5 C9 H9B 109.7 . . ?
H9A C9 H9B 108.2 . . ?
C3 C10 C7 109.37(12) . . ?
C3 C10 H10A 109.8 . . ?
C7 C10 H10A 109.8 . . ?
C3 C10 H10B 109.8 . . ?
C7 C10 H10B 109.8 . . ?
H10A C10 H10B 108.2 . . ?
C19 C11 C12 109.61(11) . . ?
C19 C11 C18 108.37(11) . . ?
C12 C11 C18 108.00(12) . . ?
C19 C11 P1 112.53(10) . . ?
C12 C11 P1 112.89(9) . . ?
C18 C11 P1 105.16(9) . . ?
C13 C12 C11 109.83(12) . . ?
C13 C12 H12A 109.7 . . ?
C11 C12 H12A 109.7 . . ?
C13 C12 H12B 109.7 . . ?
C11 C12 H12B 109.7 . . ?
H12A C12 H12B 108.2 . . ?
C20 C13 C12 109.56(13) . . ?
C20 C13 C14 109.40(13) . . ?
C12 C13 C14 109.99(13) . . ?
C20 C13 H13A 109.3 . . ?
C12 C13 H13A 109.3 . . ?
C14 C13 H13A 109.3 . . ?
C15 C14 C13 109.42(12) . . ?
C15 C14 H14A 109.8 . . ?
C13 C14 H14A 109.8 . . ?
C15 C14 H14B 109.8 . . ?
C13 C14 H14B 109.8 . . ?
H14A C14 H14B 108.2 . . ?
C14 C15 C16 109.49(14) . . ?
C14 C15 C19 109.35(13) . . ?
C16 C15 C19 109.92(12) . . ?
C14 C15 H15A 109.4 . . ?
C16 C15 H15A 109.4 . . ?
C19 C15 H15A 109.4 . . ?
C15 C16 C17 109.30(13) . . ?
C15 C16 H16A 109.8 . . ?
C17 C16 H16A 109.8 . . ?
C15 C16 H16B 109.8 . . ?
C17 C16 H16B 109.8 . . ?
H16A C16 H16B 108.3 . . ?
C20 C17 C16 109.65(13) . . ?
C20 C17 C18 109.78(13) . . ?
C16 C17 C18 109.45(14) . . ?
C20 C17 H17A 109.3 . . ?
C16 C17 H17A 109.3 . . ?
C18 C17 H17A 109.3 . . ?
C17 C18 C11 110.19(11) . . ?
C17 C18 H18A 109.6 . . ?
C11 C18 H18A 109.6 . . ?
C17 C18 H18B 109.6 . . ?
C11 C18 H18B 109.6 . . ?
H18A C18 H18B 108.1 . . ?
C11 C19 C15 109.94(12) . . ?
C11 C19 H19A 109.7 . . ?
C15 C19 H19A 109.7 . . ?
C11 C19 H19B 109.7 . . ?
C15 C19 H19B 109.7 . . ?
H19A C19 H19B 108.2 . . ?
C17 C20 C13 109.19(13) . . ?
C17 C20 H20A 109.8 . . ?
C13 C20 H20A 109.8 . . ?
C17 C20 H20B 109.8 . . ?
C13 C20 H20B 109.8 . . ?
H20A C20 H20B 108.3 . . ?
C22 C21 C26 118.80(14) . . ?
C22 C21 P2 118.04(11) . . ?
C26 C21 P2 122.89(11) . . ?
C21 C22 C23 120.62(14) . . ?
C21 C22 H22A 119.7 . . ?
C23 C22 H22A 119.7 . . ?
C22 C23 C24 120.03(15) . . ?
C22 C23 H23A 120.0 . . ?
C24 C23 H23A 120.0 . . ?
C23 C24 C25 119.94(16) . . ?
C23 C24 H24A 120.0 . . ?
C25 C24 H24A 120.0 . . ?
C26 C25 C24 120.21(16) . . ?
C26 C25 H25A 119.9 . . ?
C24 C25 H25A 119.9 . . ?
C25 C26 C21 120.40(15) . . ?
C25 C26 H26A 119.8 . . ?
C21 C26 H26A 119.8 . . ?
C28 C27 C32 119.03(14) . . ?
C28 C27 P2 116.53(12) . . ?
C32 C27 P2 124.40(12) . . ?
C27 C28 C29 120.50(18) . . ?
C27 C28 H28A 119.8 . . ?
C29 C28 H28A 119.8 . . ?
C30 C29 C28 120.22(19) . . ?
C30 C29 H29A 119.9 . . ?
C28 C29 H29A 119.9 . . ?
C31 C30 C29 119.54(16) . . ?
C31 C30 H30A 120.2 . . ?
C29 C30 H30A 120.2 . . ?
C30 C31 C32 120.88(17) . . ?
C30 C31 H31A 119.6 . . ?
C32 C31 H31A 119.6 . . ?
C27 C32 C31 119.82(16) . . ?
C27 C32 H32A 120.1 . . ?
C31 C32 H32A 120.1 . . ?
C34 C33 C38 119.10(15) . . ?
C34 C33 P2 120.44(13) . . ?
C38 C33 P2 120.47(11) . . ?
C33 C34 C35 119.65(19) . . ?
C33 C34 H34A 120.2 . . ?
C35 C34 H34A 120.2 . . ?
C36 C35 C34 120.55(18) . . ?
C36 C35 H35A 119.7 . . ?
C34 C35 H35A 119.7 . . ?
C35 C36 C37 120.07(17) . . ?
C35 C36 H36A 120.0 . . ?
C37 C36 H36A 120.0 . . ?
C38 C37 C36 120.22(19) . . ?
C38 C37 H37A 119.9 . . ?
C36 C37 H37A 119.9 . . ?
C37 C38 C33 120.31(17) . . ?
C37 C38 H38A 119.8 . . ?
C33 C38 H38A 119.8 . . ?

loop_
_geom_bond_atom_site_label_1
_geom_bond_atom_site_label_2
_geom_bond_distance
_geom_bond_site_symmetry_2
_geom_bond_publ_flag
Pd Cl1 2.2964(3) . ?
Pd Cl2 2.3086(4) . ?
Pd P1 2.3264(3) . ?
Pd P2 2.3452(3) . ?
P1 O 1.6135(10) . ?
P1 C11 1.8532(14) . ?
P1 C1 1.8593(13) . ?
P2 C33 1.8138(15) . ?
P2 C21 1.8176(14) . ?
P2 C27 1.8195(14) . ?
O H0A 0.74(2) . ?
C1 C9 1.5394(18) . ?
C1 C8 1.5462(18) . ?
C1 C2 1.5502(19) . ?
C2 C3 1.537(2) . ?
C2 H2A 0.9900 . ?
C2 H2B 0.9900 . ?
C3 C10 1.528(2) . ?
C3 C4 1.532(2) . ?
C3 H3A 1.0000 . ?
C4 C5 1.527(2) . ?
C4 H4A 0.9900 . ?
C4 H4B 0.9900 . ?
C5 C6 1.530(2) . ?
C5 C9 1.5396(19) . ?
C5 H5A 1.0000 . ?
C6 C7 1.530(2) . ?
C6 H6A 0.9900 . ?
C6 H6B 0.9900 . ?
C7 C8 1.536(2) . ?
C7 C10 1.532(2) . ?
C7 H7A 1.0000 . ?
C8 H8A 0.9900 . ?
C8 H8B 0.9900 . ?
C9 H9A 0.9900 . ?
C9 H9B 0.9900 . ?
C10 H10A 0.9900 . ?
C10 H10B 0.9900 . ?
C11 C19 1.5415(19) . ?
C11 C12 1.5422(19) . ?
C11 C18 1.5544(19) . ?
C12 C13 1.536(2) . ?
C12 H12A 0.9900 . ?
C12 H12B 0.9900 . ?
C13 C20 1.533(2) . ?
C13 C14 1.536(2) . ?
C13 H13A 1.0000 . ?
C14 C15 1.527(2) . ?
C14 H14A 0.9900 . ?
C14 H14B 0.9900 . ?
C15 C16 1.537(2) . ?
C15 C19 1.538(2) . ?
C15 H15A 1.0000 . ?
C16 C17 1.527(2) . ?
C16 H16A 0.9900 . ?
C16 H16B 0.9900 . ?
C17 C20 1.530(3) . ?
C17 C18 1.536(2) . ?
C17 H17A 1.0000 . ?
C18 H18A 0.9900 . ?
C18 H18B 0.9900 . ?
C19 H19A 0.9900 . ?
C19 H19B 0.9900 . ?
C20 H20A 0.9900 . ?
C20 H20B 0.9900 . ?
C21 C22 1.393(2) . ?
C21 C26 1.392(2) . ?
C22 C23 1.386(2) . ?
C22 H22A 0.9500 . ?
C23 C24 1.381(3) . ?
C23 H23A 0.9500 . ?
C24 C25 1.383(3) . ?
C24 H24A 0.9500 . ?
C25 C26 1.387(2) . ?
C25 H25A 0.9500 . ?
C26 H26A 0.9500 . ?
C27 C28 1.390(2) . ?
C27 C32 1.390(2) . ?
C28 C29 1.387(3) . ?
C28 H28A 0.9500 . ?
C29 C30 1.382(3) . ?
C29 H29A 0.9500 . ?
C30 C31 1.373(3) . ?
C30 H30A 0.9500 . ?
C31 C32 1.392(2) . ?
C31 H31A 0.9500 . ?
C32 H32A 0.9500 . ?
C33 C34 1.398(2) . ?
C33 C38 1.394(2) . ?
C34 C35 1.393(3) . ?
C34 H34A 0.9500 . ?
C35 C36 1.377(3) . ?
C35 H35A 0.9500 . ?
C36 C37 1.377(3) . ?
C36 H36A 0.9500 . ?
C37 C38 1.389(2) . ?
C37 H37A 0.9500 . ?
C38 H38A 0.9500 . ?

loop_
_geom_torsion_atom_site_label_1
_geom_torsion_atom_site_label_2
_geom_torsion_atom_site_label_3
_geom_torsion_atom_site_label_4
_geom_torsion
_geom_torsion_site_symmetry_1
_geom_torsion_site_symmetry_2
_geom_torsion_site_symmetry_3
_geom_torsion_site_symmetry_4
_geom_torsion_publ_flag
O P1 C1 C9 -155.85(9) . . . . ?
C11 P1 C1 C9 -47.01(11) . . . . ?
Pd P1 C1 C9 86.79(9) . . . . ?
O P1 C1 C8 -31.82(11) . . . . ?
C11 P1 C1 C8 77.02(11) . . . . ?
Pd P1 C1 C8 -149.18(8) . . . . ?
O P1 C1 C2 85.22(9) . . . . ?
C11 P1 C1 C2 -165.94(9) . . . . ?
Pd P1 C1 C2 -32.14(10) . . . . ?
C9 C1 C2 C3 59.44(14) . . . . ?
C8 C1 C2 C3 -58.81(15) . . . . ?
P1 C1 C2 C3 -178.39(10) . . . . ?
C1 C2 C3 C10 59.67(15) . . . . ?
C1 C2 C3 C4 -60.27(16) . . . . ?
C10 C3 C4 C5 -60.44(16) . . . . ?
C2 C3 C4 C5 59.98(16) . . . . ?
C3 C4 C5 C6 60.05(15) . . . . ?
C3 C4 C5 C9 -59.98(15) . . . . ?
C4 C5 C6 C7 -59.59(15) . . . . ?
C9 C5 C6 C7 60.91(15) . . . . ?
C5 C6 C7 C8 -60.28(16) . . . . ?
C5 C6 C7 C10 59.57(15) . . . . ?
C6 C7 C8 C1 58.73(16) . . . . ?
C10 C7 C8 C1 -61.41(16) . . . . ?
C9 C1 C8 C7 -57.64(16) . . . . ?
C2 C1 C8 C7 59.98(15) . . . . ?
P1 C1 C8 C7 176.09(10) . . . . ?
C8 C1 C9 C5 58.41(14) . . . . ?
C2 C1 C9 C5 -58.76(14) . . . . ?
P1 C1 C9 C5 -176.40(9) . . . . ?
C4 C5 C9 C1 59.89(15) . . . . ?
C6 C5 C9 C1 -60.30(14) . . . . ?
C2 C3 C10 C7 -59.67(16) . . . . ?
C4 C3 C10 C7 60.23(16) . . . . ?
C6 C7 C10 C3 -59.98(16) . . . . ?
C8 C7 C10 C3 60.25(16) . . . . ?
O P1 C11 C19 57.13(10) . . . . ?
C1 P1 C11 C19 -51.14(11) . . . . ?
Pd P1 C11 C19 174.04(8) . . . . ?
O P1 C11 C12 -178.14(9) . . . . ?
C1 P1 C11 C12 73.59(11) . . . . ?
Pd P1 C11 C12 -61.24(10) . . . . ?
O P1 C11 C18 -60.64(10) . . . . ?
C1 P1 C11 C18 -168.91(9) . . . . ?
Pd P1 C11 C18 56.26(10) . . . . ?
C19 C11 C12 C13 -57.98(15) . . . . ?
C18 C11 C12 C13 59.90(15) . . . . ?
P1 C11 C12 C13 175.72(10) . . . . ?
C11 C12 C13 C20 -61.37(16) . . . . ?
C11 C12 C13 C14 58.92(16) . . . . ?
C20 C13 C14 C15 60.10(17) . . . . ?
C12 C13 C14 C15 -60.29(17) . . . . ?
C13 C14 C15 C16 -59.90(16) . . . . ?
C13 C14 C15 C19 60.59(16) . . . . ?
C14 C15 C16 C17 60.02(17) . . . . ?
C19 C15 C16 C17 -60.12(18) . . . . ?
C15 C16 C17 C20 -60.30(17) . . . . ?
C15 C16 C17 C18 60.17(18) . . . . ?
C20 C17 C18 C11 59.88(16) . . . . ?
C16 C17 C18 C11 -60.51(17) . . . . ?
C19 C11 C18 C17 59.40(16) . . . . ?
C12 C11 C18 C17 -59.27(15) . . . . ?
P1 C11 C18 C17 179.96(11) . . . . ?
C12 C11 C19 C15 58.73(15) . . . . ?
C18 C11 C19 C15 -58.91(15) . . . . ?
P1 C11 C19 C15 -174.77(10) . . . . ?
C14 C15 C19 C11 -60.18(15) . . . . ?
C16 C15 C19 C11 60.04(16) . . . . ?
C16 C17 C20 C13 60.48(16) . . . . ?
C18 C17 C20 C13 -59.79(16) . . . . ?
C12 C13 C20 C17 60.51(17) . . . . ?
C14 C13 C20 C17 -60.14(16) . . . . ?
C33 P2 C21 C22 48.59(13) . . . . ?
C27 P2 C21 C22 161.53(11) . . . . ?
Pd P2 C21 C22 -81.40(12) . . . . ?
C33 P2 C21 C26 -137.45(13) . . . . ?
C27 P2 C21 C26 -24.51(14) . . . . ?
Pd P2 C21 C26 92.56(13) . . . . ?
C26 C21 C22 C23 -0.6(2) . . . . ?
P2 C21 C22 C23 173.61(12) . . . . ?
C21 C22 C23 C24 0.3(2) . . . . ?
C22 C23 C24 C25 0.4(3) . . . . ?
C23 C24 C25 C26 -0.7(3) . . . . ?
C24 C25 C26 C21 0.4(3) . . . . ?
C22 C21 C26 C25 0.3(2) . . . . ?
P2 C21 C26 C25 -173.64(14) . . . . ?
C33 P2 C27 C28 -171.32(14) . . . . ?
C21 P2 C27 C28 79.02(15) . . . . ?
Pd P2 C27 C28 -44.95(15) . . . . ?
C33 P2 C27 C32 6.35(15) . . . . ?
C21 P2 C27 C32 -103.31(14) . . . . ?
Pd P2 C27 C32 132.72(12) . . . . ?
C32 C27 C28 C29 1.5(3) . . . . ?
P2 C27 C28 C29 179.30(18) . . . . ?
C27 C28 C29 C30 -1.5(4) . . . . ?
C28 C29 C30 C31 0.6(4) . . . . ?
C29 C30 C31 C32 0.1(3) . . . . ?
C28 C27 C32 C31 -0.7(2) . . . . ?
P2 C27 C32 C31 -178.34(13) . . . . ?
C30 C31 C32 C27 -0.1(3) . . . . ?
C21 P2 C33 C34 51.38(13) . . . . ?
C27 P2 C33 C34 -60.15(13) . . . . ?
Pd P2 C33 C34 -179.32(10) . . . . ?
C21 P2 C33 C38 -128.42(12) . . . . ?
C27 P2 C33 C38 120.04(12) . . . . ?
Pd P2 C33 C38 0.87(14) . . . . ?
C38 C33 C34 C35 -3.0(2) . . . . ?
P2 C33 C34 C35 177.23(13) . . . . ?
C33 C34 C35 C36 1.0(3) . . . . ?
C34 C35 C36 C37 1.8(3) . . . . ?
C35 C36 C37 C38 -2.5(3) . . . . ?
C36 C37 C38 C33 0.4(2) . . . . ?
C34 C33 C38 C37 2.3(2) . . . . ?
P2 C33 C38 C37 -177.92(12) . . . . ?
